data_7012438
loop_
_publ_author_name
'Besan\,con, Katya'
'Lumini, Tito'
'Laurenczy, G\`abor'
'Detti, Serena'
'Schenk, Kurt'
'Roulet, Raymond'

_publ_section_title
;
 Crystal structure and fluxional behaviour in solution of
 [Rh4(CO)6(&#x00B5;-Me2PCH2PMe2)3]Electronic supplementary information
 (ESI) available: regression of the Eyring plot of
 [Rh4(CO)6(&#x00B5;-Me2PCH2PMe2)3] as measured by 13C--NMR between 169
 and 293 K in CD2Cl2. 31P--NMR spectra of
 [Rh4(CO)6(&#x00B5;-Me2PCH2PMe2)3] in CD2Cl2 at three different
 temperatures. See http://www.rsc.org/suppdata/dt/b2/b210986g/
;
_journal_issue 5
_journal_name_full 'Dalton Transactions'
_journal_page_first 968
_journal_paper_doi 10.1039/b210986g
_journal_year 2003
_chemical_formula_moiety 'C21 H40 O6 P6 Rh4 . CH2Cl2'
_chemical_formula_sum 'C22 H42 Cl2 O6 P6 Rh4'
_chemical_formula_weight 1070.92
_space_group_IT_number 62
_symmetry_cell_setting orthorhombic
_symmetry_space_group_name_Hall '-P 2ac 2n'
_symmetry_space_group_name_H-M 'P n m a'
_atom_sites_solution_hydrogens geom
_atom_sites_solution_primary direct
_atom_sites_solution_secondary difmap
_audit_creation_date 'Friday, 11th October 2002'
_audit_creation_method SHELXL-97
_cell_angle_alpha 90.00
_cell_angle_beta 90.00
_cell_angle_gamma 90.00
_cell_formula_units_Z 4
_cell_length_a 17.340(4)
_cell_length_b 17.788(4)
_cell_length_c 12.037(2)
_cell_measurement_reflns_used 25
_cell_measurement_temperature 130(1)
_cell_measurement_theta_max 19.0
_cell_measurement_theta_min 7.5
_cell_volume 3712.7(13)
_computing_cell_refinement 'ENRAF-NONIUS CAD4'
_computing_data_collection 'ENRAF-NONIUS CAD4'
_computing_data_reduction X-Ray-72
_computing_molecular_graphics 'BRUKER SHELXTL'
_computing_publication_material 'BRUKER SHELXTL'
_computing_structure_refinement 'SHELXL-97 (Sheldrick, 1997)'
_computing_structure_solution 'DirDif 96'
_diffrn_ambient_temperature 130(1)
_diffrn_measured_fraction_theta_full 0.998
_diffrn_measured_fraction_theta_max 0.998
_diffrn_measurement_device_type diffractometer
_diffrn_measurement_method '\w : 2\q scans'
_diffrn_radiation_monochromator graphite
_diffrn_radiation_source 'fine-focus sealed tube'
_diffrn_radiation_type AgK\a
_diffrn_radiation_wavelength 0.56086
_diffrn_reflns_av_R_equivalents 0.0237
_diffrn_reflns_av_sigmaI/netI 0.0240
_diffrn_reflns_limit_h_max 28
_diffrn_reflns_limit_h_min -17
_diffrn_reflns_limit_k_max 28
_diffrn_reflns_limit_k_min -22
_diffrn_reflns_limit_l_max 19
_diffrn_reflns_limit_l_min 0
_diffrn_reflns_number 16348
_diffrn_reflns_theta_full 26.97
_diffrn_reflns_theta_max 26.97
_diffrn_reflns_theta_min 1.61
_diffrn_standards_decay_% 0
_diffrn_standards_interval_time 180s
_diffrn_standards_number 3
_exptl_absorpt_coefficient_mu 1.144
_exptl_absorpt_correction_type none
_exptl_crystal_colour 'dark red brown'
_exptl_crystal_density_diffrn 1.916
_exptl_crystal_density_method 'not measured'
_exptl_crystal_description irregular-globular
_exptl_crystal_F_000 2104
_refine_diff_density_max 0.830
_refine_diff_density_min -0.893
_refine_diff_density_rms 0.107
_refine_ls_extinction_coef 0.00064(4)
_refine_ls_extinction_expression Fc^*^=kFc[1+0.001xFc^2^\l^3^/sin(2\q)]^-1/4^
_refine_ls_extinction_method SHELXL
_refine_ls_goodness_of_fit_ref 2.089
_refine_ls_hydrogen_treatment mixed
_refine_ls_matrix_type full
_refine_ls_number_parameters 201
_refine_ls_number_reflns 8415
_refine_ls_number_restraints 0
_refine_ls_restrained_S_all 2.089
_refine_ls_R_factor_all 0.0349
_refine_ls_R_factor_gt 0.0212
_refine_ls_shift/su_max 0.002
_refine_ls_shift/su_mean 0.000
_refine_ls_structure_factor_coef Fsqd
_refine_ls_weighting_details sigma
_refine_ls_weighting_scheme calc
_refine_ls_wR_factor_gt 0.0461
_refine_ls_wR_factor_ref 0.0471
_reflns_number_gt 6931
_reflns_number_total 8415
_reflns_threshold_expression >2sigma(I)
_cod_data_source_file b210986g.txt
_cod_data_source_block Tito_7
_cod_original_sg_symbol_H-M Pnma
_cod_database_code 7012438

loop_
_symmetry_equiv_pos_as_xyz
'x, y, z'
'-x+1/2, -y, z+1/2'
'-x, y+1/2, -z'
'x+1/2, -y+1/2, -z+1/2'
'-x, -y, -z'
'x-1/2, y, -z-1/2'
'x, -y-1/2, z'
'-x-1/2, y-1/2, z-1/2'

loop_
_atom_site_label
_atom_site_type_symbol
_atom_site_fract_x
_atom_site_fract_y
_atom_site_fract_z
_atom_site_U_iso_or_equiv
_atom_site_adp_type
_atom_site_occupancy
_atom_site_symmetry_multiplicity
_atom_site_calc_flag
_atom_site_refinement_flags
_atom_site_disorder_assembly
_atom_site_disorder_group
Rh1 Rh 0.310577(7) 0.2500 0.562774(12) 0.01131(3) Uani 1 2 d S . .
Rh2 Rh 0.184213(5) 0.323516(5) 0.476494(8) 0.01096(2) Uani 1 1 d . . .
Rh3 Rh 0.273221(8) 0.2500 0.329098(12) 0.01334(3) Uani 1 2 d S . .
P1 P 0.362581(19) 0.36581(2) 0.60704(3) 0.01996(7) Uani 1 1 d . . .
P2 P 0.197671(18) 0.430236(19) 0.57930(3) 0.01730(6) Uani 1 1 d . . .
P3 P 0.069477(18) 0.337303(19) 0.39324(3) 0.01567(6) Uani 1 1 d . . .
O1 O 0.24095(10) 0.2500 0.79221(14) 0.0425(5) Uani 1 2 d S . .
O2 O 0.43701(8) 0.2500 0.38795(13) 0.0333(4) Uani 1 2 d S . .
O3 O 0.32837(10) 0.2500 0.09134(14) 0.0410(4) Uani 1 2 d S . .
O4 O 0.25741(6) 0.41952(6) 0.29385(10) 0.0306(2) Uani 1 1 d . . .
O5 O 0.08731(8) 0.2500 0.66109(11) 0.0215(3) Uani 1 2 d S . .
C1 C 0.26149(11) 0.2500 0.70191(17) 0.0237(4) Uani 1 2 d S . .
C2 C 0.37111(10) 0.2500 0.41400(15) 0.0186(3) Uani 1 2 d S . .
C3 C 0.30858(10) 0.2500 0.18198(17) 0.0211(4) Uani 1 2 d S . .
C4 C 0.24674(7) 0.36371(7) 0.34328(11) 0.0183(2) Uani 1 1 d . . .
C5 C 0.13108(10) 0.2500 0.58557(14) 0.0149(3) Uani 1 2 d S . .
C7 C 0.28720(8) 0.42807(8) 0.66287(14) 0.0275(3) Uani 1 1 d . . .
H7A H 0.3075 0.4782 0.6680 0.0526(14) Uiso 1 1 d R . .
H7B H 0.2746 0.4118 0.7367 0.0526(14) Uiso 1 1 d R . .
C8 C 0.04145(11) 0.2500 0.32244(16) 0.0203(3) Uani 1 2 d S . .
H8A H 0.0641 0.2500 0.2497 0.0526(14) Uiso 1 2 d SR . .
H8B H -0.0136 0.2500 0.3133 0.0526(14) Uiso 1 2 d SR . .
C11 C 0.43242(9) 0.36983(10) 0.72103(17) 0.0407(5) Uani 1 1 d . . .
H11A H 0.4496 0.4207 0.7311 0.0526(14) Uiso 1 1 d R . .
H11B H 0.4083 0.3524 0.7881 0.0526(14) Uiso 1 1 d R . .
H11C H 0.4758 0.3384 0.7040 0.0526(14) Uiso 1 1 d R . .
C12 C 0.40948(9) 0.42303(9) 0.50150(17) 0.0358(4) Uani 1 1 d . . .
H12A H 0.4275 0.4690 0.5343 0.0526(14) Uiso 1 1 d R . .
H12B H 0.4524 0.3959 0.4709 0.0526(14) Uiso 1 1 d R . .
H12C H 0.3733 0.4344 0.4436 0.0526(14) Uiso 1 1 d R . .
C21 C 0.12594(8) 0.45019(9) 0.68610(14) 0.0288(3) Uani 1 1 d . . .
H21A H 0.1387 0.4965 0.7226 0.0526(14) Uiso 1 1 d R . .
H21B H 0.0759 0.4544 0.6525 0.0526(14) Uiso 1 1 d R . .
H21C H 0.1255 0.4101 0.7395 0.0526(14) Uiso 1 1 d R . .
C22 C 0.20497(9) 0.52092(8) 0.50921(16) 0.0308(3) Uani 1 1 d . . .
H22A H 0.2103 0.5600 0.5637 0.0526(14) Uiso 1 1 d R . .
H22B H 0.2492 0.5210 0.4612 0.0526(14) Uiso 1 1 d R . .
H22C H 0.1593 0.5296 0.4660 0.0526(14) Uiso 1 1 d R . .
C31 C 0.05990(10) 0.40533(10) 0.28150(15) 0.0337(4) Uani 1 1 d . . .
H31A H 0.0079 0.4049 0.2542 0.0526(14) Uiso 1 1 d R . .
H31B H 0.0722 0.4546 0.3089 0.0526(14) Uiso 1 1 d R . .
H31C H 0.0946 0.3924 0.2223 0.0526(14) Uiso 1 1 d R . .
C32 C -0.01417(8) 0.36028(10) 0.47825(15) 0.0315(3) Uani 1 1 d . . .
H32A H -0.0590 0.3645 0.4318 0.0526(14) Uiso 1 1 d R . .
H32B H -0.0221 0.3212 0.5321 0.0526(14) Uiso 1 1 d R . .
H32C H -0.0055 0.4071 0.5158 0.0526(14) Uiso 1 1 d R . .
C40 C 0.08788(13) 0.2500 0.9455(2) 0.0341(5) Uani 1 2 d S . .
Cl Cl 0.13190(4) 0.33192(4) 0.99693(6) 0.06778(18) Uani 1 1 d . . .

loop_
_atom_site_aniso_label
_atom_site_aniso_U_11
_atom_site_aniso_U_22
_atom_site_aniso_U_33
_atom_site_aniso_U_23
_atom_site_aniso_U_13
_atom_site_aniso_U_12
Rh1 0.01018(5) 0.01207(6) 0.01168(6) 0.000 -0.00045(4) 0.000
Rh2 0.01017(4) 0.00948(4) 0.01322(4) -0.00018(3) -0.00029(3) 0.00060(3)
Rh3 0.01283(6) 0.01547(6) 0.01170(6) 0.000 0.00191(5) 0.000
P1 0.01381(14) 0.01623(15) 0.02984(18) -0.00700(14) -0.00492(12) -0.00020(11)
P2 0.01352(13) 0.01274(13) 0.02565(17) -0.00528(13) -0.00055(12) 0.00071(10)
P3 0.01343(13) 0.01532(14) 0.01826(15) 0.00128(12) -0.00267(11) 0.00235(10)
O1 0.0340(9) 0.0758(14) 0.0178(7) 0.000 0.0058(7) 0.000
O2 0.0156(6) 0.0628(12) 0.0215(7) 0.000 0.0042(5) 0.000
O3 0.0307(8) 0.0740(14) 0.0182(7) 0.000 0.0068(6) 0.000
O4 0.0327(5) 0.0216(5) 0.0373(6) 0.0135(5) 0.0122(5) 0.0031(4)
O5 0.0197(6) 0.0268(7) 0.0179(6) 0.000 0.0062(5) 0.000
C1 0.0190(8) 0.0354(11) 0.0166(8) 0.000 0.0018(7) 0.000
C2 0.0170(7) 0.0234(9) 0.0153(7) 0.000 0.0010(6) 0.000
C3 0.0153(8) 0.0285(10) 0.0196(9) 0.000 0.0008(6) 0.000
C4 0.0159(5) 0.0176(5) 0.0214(6) 0.0036(5) 0.0021(4) 0.0002(4)
C5 0.0155(7) 0.0156(7) 0.0136(7) 0.000 0.0001(6) 0.000
C7 0.0209(6) 0.0226(6) 0.0390(8) -0.0169(6) -0.0090(6) 0.0041(5)
C8 0.0198(8) 0.0215(8) 0.0195(8) 0.000 -0.0049(7) 0.000
C11 0.0282(8) 0.0380(9) 0.0559(11) -0.0223(9) -0.0230(8) 0.0074(6)
C12 0.0227(7) 0.0231(7) 0.0616(12) 0.0068(8) 0.0026(7) -0.0071(6)
C21 0.0227(6) 0.0294(7) 0.0343(8) -0.0162(6) 0.0049(6) -0.0007(5)
C22 0.0315(7) 0.0132(6) 0.0478(10) -0.0015(6) 0.0013(7) 0.0003(5)
C31 0.0339(8) 0.0279(7) 0.0392(9) 0.0132(7) -0.0119(7) 0.0015(6)
C32 0.0176(6) 0.0394(9) 0.0374(9) -0.0094(7) 0.0000(6) 0.0066(6)
C40 0.0296(11) 0.0428(14) 0.0298(11) 0.000 0.0047(9) 0.000
Cl 0.0557(3) 0.0702(4) 0.0774(4) -0.0369(4) 0.0083(3) -0.0079(3)

loop_
_atom_type_symbol
_atom_type_description
_atom_type_scat_dispersion_real
_atom_type_scat_dispersion_imag
_atom_type_scat_source
C C 0.0015 0.0009 'International Tables Vol C Tables 4.2.6.8 and 6.1.1.4'
H H 0.0000 0.0000 'International Tables Vol C Tables 4.2.6.8 and 6.1.1.4'
O O 0.0056 0.0036 'International Tables Vol C Tables 4.2.6.8 and 6.1.1.4'
P P 0.0667 0.0580 'International Tables Vol C Tables 4.2.6.8 and 6.1.1.4'
Rh Rh -2.5280 0.5964 'International Tables Vol C Tables 4.2.6.8 and 6.1.1.4'
Cl Cl 0.0998 0.0984 'International Tables Vol C Tables 4.2.6.8 and 6.1.1.4'

loop_
_geom_angle_atom_site_label_1
_geom_angle_atom_site_label_2
_geom_angle_atom_site_label_3
_geom_angle
_geom_angle_site_symmetry_1
_geom_angle_site_symmetry_3
_geom_angle_publ_flag
C1 Rh1 C2 176.57(8) . . ?
C1 Rh1 P1 88.35(3) . 7_565 ?
C2 Rh1 P1 90.09(3) . 7_565 ?
C1 Rh1 P1 88.35(3) . . ?
C2 Rh1 P1 90.09(3) . . ?
P1 Rh1 P1 126.10(2) 7_565 . ?
C1 Rh1 Rh2 88.61(5) . 7_565 ?
C2 Rh1 Rh2 94.42(5) . 7_565 ?
P1 Rh1 Rh2 88.518(15) 7_565 7_565 ?
P1 Rh1 Rh2 145.123(9) . 7_565 ?
C1 Rh1 Rh2 88.61(5) . . ?
C2 Rh1 Rh2 94.41(5) . . ?
P1 Rh1 Rh2 145.123(9) 7_565 . ?
P1 Rh1 Rh2 88.519(15) . . ?
Rh2 Rh1 Rh2 56.676(13) 7_565 . ?
C1 Rh1 Rh3 140.09(6) . . ?
C2 Rh1 Rh3 43.35(5) . . ?
P1 Rh1 Rh3 108.196(11) 7_565 . ?
P1 Rh1 Rh3 108.196(11) . . ?
Rh2 Rh1 Rh3 56.918(5) 7_565 . ?
Rh2 Rh1 Rh3 56.917(4) . . ?
C4 Rh2 C5 161.06(5) . . ?
C4 Rh2 P3 94.65(4) . . ?
C5 Rh2 P3 87.57(5) . . ?
C4 Rh2 P2 94.56(4) . . ?
C5 Rh2 P2 103.15(4) . . ?
P3 Rh2 P2 104.043(14) . . ?
C4 Rh2 Rh2 110.27(4) . 7_565 ?
C5 Rh2 Rh2 50.81(3) . 7_565 ?
P3 Rh2 Rh2 96.283(9) . 7_565 ?
P2 Rh2 Rh2 146.442(13) . 7_565 ?
C4 Rh2 Rh3 49.81(4) . . ?
C5 Rh2 Rh3 111.51(3) . . ?
P3 Rh2 Rh3 105.518(16) . . ?
P2 Rh2 Rh3 134.782(12) . . ?
Rh2 Rh2 Rh3 60.922(6) 7_565 . ?
C4 Rh2 Rh1 92.26(4) . . ?
C5 Rh2 Rh1 79.34(4) . . ?
P3 Rh2 Rh1 157.906(11) . . ?
P2 Rh2 Rh1 96.275(13) . . ?
Rh2 Rh2 Rh1 61.662(7) 7_565 . ?
Rh3 Rh2 Rh1 64.002(13) . . ?
C3 Rh3 C2 101.95(8) . . ?
C3 Rh3 C4 98.61(4) . 7_565 ?
C2 Rh3 C4 98.43(4) . 7_565 ?
C3 Rh3 C4 98.61(4) . . ?
C2 Rh3 C4 98.44(4) . . ?
C4 Rh3 C4 152.77(7) 7_565 . ?
C3 Rh3 Rh2 144.17(3) . . ?
C2 Rh3 Rh2 98.70(5) . . ?
C4 Rh3 Rh2 106.96(4) 7_565 . ?
C4 Rh3 Rh2 49.23(4) . . ?
C3 Rh3 Rh2 144.17(3) . 7_565 ?
C2 Rh3 Rh2 98.70(5) . 7_565 ?
C4 Rh3 Rh2 49.23(4) 7_565 7_565 ?
C4 Rh3 Rh2 106.96(4) . 7_565 ?
Rh2 Rh3 Rh2 58.157(13) . 7_565 ?
C3 Rh3 Rh1 147.93(6) . . ?
C2 Rh3 Rh1 45.98(5) . . ?
C4 Rh3 Rh1 88.25(4) 7_565 . ?
C4 Rh3 Rh1 88.26(4) . . ?
Rh2 Rh3 Rh1 59.081(11) . . ?
Rh2 Rh3 Rh1 59.080(11) 7_565 . ?
C12 P1 C11 101.87(9) . . ?
C12 P1 C7 103.64(8) . . ?
C11 P1 C7 99.94(7) . . ?
C12 P1 Rh1 120.80(6) . . ?
C11 P1 Rh1 117.74(6) . . ?
C7 P1 Rh1 110.09(5) . . ?
C21 P2 C22 101.60(8) . . ?
C21 P2 C7 101.13(8) . . ?
C22 P2 C7 102.22(8) . . ?
C21 P2 Rh2 118.38(5) . . ?
C22 P2 Rh2 119.51(6) . . ?
C7 P2 Rh2 111.34(4) . . ?
C31 P3 C32 101.17(8) . . ?
C31 P3 C8 101.27(8) . . ?
C32 P3 C8 103.87(8) . . ?
C31 P3 Rh2 119.02(5) . . ?
C32 P3 Rh2 118.70(6) . . ?
C8 P3 Rh2 110.48(5) . . ?
O1 C1 Rh1 171.19(18) . . ?
O2 C2 Rh3 133.61(15) . . ?
O2 C2 Rh1 135.72(15) . . ?
Rh3 C2 Rh1 90.67(7) . . ?
O3 C3 Rh3 178.36(17) . . ?
O4 C4 Rh2 140.43(11) . . ?
O4 C4 Rh3 138.31(11) . . ?
Rh2 C4 Rh3 80.96(5) . . ?
O5 C5 Rh2 140.56(3) . . ?
O5 C5 Rh2 140.56(3) . 7_565 ?
Rh2 C5 Rh2 78.38(6) . 7_565 ?
P1 C7 P2 114.21(8) . . ?
P3 C8 P3 115.44(10) 7_565 . ?
Cl C40 Cl 112.00(14) . 7_565 ?

loop_
_geom_bond_atom_site_label_1
_geom_bond_atom_site_label_2
_geom_bond_distance
_geom_bond_site_symmetry_2
_geom_bond_publ_flag
Rh1 C1 1.879(2) . ?
Rh1 C2 2.0758(18) . ?
Rh1 P1 2.3110(5) 7_565 ?
Rh1 P1 2.3110(5) . ?
Rh1 Rh2 2.7550(4) 7_565 ?
Rh1 Rh2 2.7550(4) . ?
Rh1 Rh3 2.8864(6) . ?
Rh2 C4 2.0634(13) . ?
Rh2 C5 2.0695(14) . ?
Rh2 P3 2.2411(5) . ?
Rh2 P2 2.2780(5) . ?
Rh2 Rh2 2.6154(6) 7_565 ?
Rh2 Rh3 2.6907(4) . ?
Rh3 C3 1.874(2) . ?
Rh3 C2 1.9813(18) . ?
Rh3 C4 2.0811(14) 7_565 ?
Rh3 C4 2.0812(14) . ?
Rh3 Rh2 2.6907(4) 7_565 ?
P1 C12 1.8197(18) . ?
P1 C11 1.8314(16) . ?
P1 C7 1.8403(14) . ?
P2 C21 1.8237(15) . ?
P2 C22 1.8248(17) . ?
P2 C7 1.8502(15) . ?
P3 C31 1.8168(16) . ?
P3 C32 1.8215(15) . ?
P3 C8 1.8369(11) . ?
O1 C1 1.144(3) . ?
O2 C2 1.185(2) . ?
O3 C3 1.144(3) . ?
O4 C4 1.1722(16) . ?
O5 C5 1.184(2) . ?
C5 Rh2 2.0695(14) 7_565 ?
C8 P3 1.8369(11) 7_565 ?
C40 Cl 1.7577(15) . ?
C40 Cl 1.7577(15) 7_565 ?
